data_4344097
loop_
_publ_author_name
'Blom, Burgert'
'Said, Amro'
'Szilv\'asi, Tibor'
'Menezes, Prashanth W.'
'Tan, Gengwen'
'Baumgartner, Judith'
'Driess, Matthias'

_publ_section_title
;
 Alkaline-Earth-Metal-Induced Liberation of Rare Allotropes of Elemental
 Silicon and Germanium from N-Heterocyclic Metallylenes.
;
_journal_issue 17
_journal_name_full 'Inorganic chemistry'
_journal_page_first 8840
_journal_page_last 8848
_journal_paper_doi 10.1021/acs.inorgchem.5b01643
_journal_volume 54
_journal_year 2015
_chemical_formula_sum 'C24 H40 Ge0 N0 O Sr'
_chemical_formula_weight 432.18
_chemical_name_systematic
; 
 ? 
;
_space_group_IT_number 19
_symmetry_cell_setting orthorhombic
_symmetry_space_group_name_Hall 'P 2ac 2ab'
_symmetry_space_group_name_H-M 'P 21 21 21'
_atom_sites_solution_hydrogens geom
_atom_sites_solution_primary direct
_atom_sites_solution_secondary difmap
_audit_creation_method
;
CrysAlisPro, Agilent Technologies,
Version 1.171.37.35 (release 13-08-2014 CrysAlis171 .NET)
(compiled Aug 13 2014,18:06:01)
;
_cell_angle_alpha 90.00
_cell_angle_beta 90.00
_cell_angle_gamma 90.00
_cell_formula_units_Z 4
_cell_length_a 8.49850(10)
_cell_length_b 15.20840(10)
_cell_length_c 18.5990(2)
_cell_measurement_reflns_used 10671
_cell_measurement_temperature 150(2)
_cell_measurement_theta_max 73.1970
_cell_measurement_theta_min 3.7470
_cell_volume 2403.89(4)
_computing_cell_refinement
;
CrysAlisPro, Agilent Technologies,
Version 1.171.37.35 (release 13-08-2014 CrysAlis171 .NET)
(compiled Aug 13 2014,18:06:01)
;
_computing_data_collection
;
CrysAlisPro, Agilent Technologies,
Version 1.171.37.35 (release 13-08-2014 CrysAlis171 .NET)
(compiled Aug 13 2014,18:06:01)
;
_computing_data_reduction
;
CrysAlisPro, Agilent Technologies,
Version 1.171.37.35 (release 13-08-2014 CrysAlis171 .NET)
(compiled Aug 13 2014,18:06:01)
;
_computing_structure_refinement 'SHELXL-97 (Sheldrick, 1997)'
_computing_structure_solution 'SHELXS-97 (Sheldrick, 1990)'
_diffrn_ambient_temperature 150(2)
_diffrn_measured_fraction_theta_full 1.000
_diffrn_measured_fraction_theta_max 1.000
_diffrn_measurement_device_type 'SuperNova, Single source at offset, Atlas'
_diffrn_measurement_method /w
_diffrn_radiation_monochromator mirror
_diffrn_radiation_source 'SuperNova (Cu) X-ray Source'
_diffrn_radiation_type CuK\a
_diffrn_radiation_wavelength 1.54178
_diffrn_reflns_av_R_equivalents 0.0256
_diffrn_reflns_av_sigmaI/netI 0.0183
_diffrn_reflns_limit_h_max 7
_diffrn_reflns_limit_h_min -10
_diffrn_reflns_limit_k_max 18
_diffrn_reflns_limit_k_min -17
_diffrn_reflns_limit_l_max 21
_diffrn_reflns_limit_l_min -22
_diffrn_reflns_number 15455
_diffrn_reflns_theta_full 67.48
_diffrn_reflns_theta_max 67.48
_diffrn_reflns_theta_min 3.75
_exptl_absorpt_coefficient_mu 3.160
_exptl_absorpt_correction_T_max 0.8840
_exptl_absorpt_correction_T_min 0.2661
_exptl_absorpt_correction_type multi-scan
_exptl_absorpt_process_details
;
CrysAlisPro, Agilent Technologies,
Version 1.171.37.35 (release 13-08-2014 CrysAlis171 .NET)
(compiled Aug 13 2014,18:06:01)
Empirical absorption correction using spherical harmonics,
 implemented in SCALE3 ABSPACK scaling algorithm.
;
_exptl_crystal_colour colorless
_exptl_crystal_density_diffrn 1.194
_exptl_crystal_density_method 'not measured'
_exptl_crystal_description rod
_exptl_crystal_F_000 920
_exptl_crystal_size_max 0.57
_exptl_crystal_size_mid 0.10
_exptl_crystal_size_min 0.04
_refine_diff_density_max 0.480
_refine_diff_density_min -0.507
_refine_diff_density_rms 0.042
_refine_ls_abs_structure_details 'Flack H D (1983), Acta Cryst. A39, 876-881'
_refine_ls_abs_structure_Flack -0.024(11)
_refine_ls_extinction_coef 0.00017(6)
_refine_ls_extinction_expression Fc^*^=kFc[1+0.001xFc^2^\l^3^/sin(2\q)]^-1/4^
_refine_ls_extinction_method SHELXL
_refine_ls_goodness_of_fit_ref 1.032
_refine_ls_hydrogen_treatment constr
_refine_ls_matrix_type full
_refine_ls_number_parameters 265
_refine_ls_number_reflns 4332
_refine_ls_number_restraints 38
_refine_ls_restrained_S_all 1.033
_refine_ls_R_factor_all 0.0217
_refine_ls_R_factor_gt 0.0208
_refine_ls_shift/su_max 0.002
_refine_ls_shift/su_mean 0.000
_refine_ls_structure_factor_coef Fsqd
_refine_ls_weighting_details 'calc w=1/[\s^2^(Fo^2^)+(0.0370P)^2^+0.4564P] where P=(Fo^2^+2Fc^2^)/3'
_refine_ls_weighting_scheme calc
_refine_ls_wR_factor_gt 0.0561
_refine_ls_wR_factor_ref 0.0568
_reflns_number_gt 4198
_reflns_number_total 4332
_reflns_threshold_expression >2sigma(I)
_cod_data_source_file ic5b01643_si_002.cif
_cod_data_source_block p212121
_cod_depositor_comments
;
The following automatic conversions were performed:

'_symmetry_cell_setting' value 'Orthorhombic' changed to
'orthorhombic' according to
/usr/data/users/saulius/crontab/automatic-downloads/rss-feeds/ACS/lib/dictionaries/cif_core.dic
dictionary named 'cif_core.dic' version 2.4.2 from 2011-04-26.

Automatic conversion script
Id: cif_fix_values 3271 2015-04-21 07:52:19Z andrius 

 Adding full bibliography for 4344097--4344099.cif.
;
_cod_original_sg_symbol_H-M P2(1)2(1)2(1)
_cod_database_code 4344097

loop_
_symmetry_equiv_pos_as_xyz
'x, y, z'
'-x+1/2, -y, z+1/2'
'-x, y+1/2, -z+1/2'
'x+1/2, -y+1/2, -z'

loop_
_atom_site_label
_atom_site_type_symbol
_atom_site_fract_x
_atom_site_fract_y
_atom_site_fract_z
_atom_site_U_iso_or_equiv
_atom_site_adp_type
_atom_site_occupancy
_atom_site_symmetry_multiplicity
_atom_site_calc_flag
_atom_site_refinement_flags
_atom_site_disorder_assembly
_atom_site_disorder_group
Sr1 Sr 0.356868(15) 0.501262(9) 0.874184(7) 0.02298(7) Uani 1 1 d . . .
C1 C 0.2919(3) 0.59007(15) 1.00417(12) 0.0406(5) Uani 1 1 d . A .
C2A C 0.406(3) 0.5330(16) 1.0230(15) 0.032(2) Uani 0.50 1 d PU A 1
C9A C 0.5610(17) 0.5538(9) 1.0503(8) 0.043(2) Uani 0.50 1 d PU A 1
H9A1 H 0.6179 0.4993 1.0608 0.065 Uiso 0.50 1 calc PR A 1
H9A2 H 0.5510 0.5886 1.0944 0.065 Uiso 0.50 1 calc PR A 1
H9A3 H 0.6190 0.5877 1.0142 0.065 Uiso 0.50 1 calc PR A 1
C2 C 0.401(3) 0.5176(17) 1.0223(16) 0.035(2) Uani 0.50 1 d PU A 2
C9 C 0.5780(18) 0.5302(9) 1.0488(8) 0.047(3) Uani 0.50 1 d PU A 2
H9A H 0.6059 0.5927 1.0467 0.071 Uiso 0.50 1 calc PR A 2
H9B H 0.6487 0.4967 1.0175 0.071 Uiso 0.50 1 calc PR A 2
H9C H 0.5881 0.5091 1.0983 0.071 Uiso 0.50 1 calc PR A 2
C3 C 0.3310(3) 0.44233(13) 1.01747(10) 0.0306(4) Uani 1 1 d . A .
C4 C 0.1751(2) 0.45596(13) 0.99448(10) 0.0298(4) Uani 1 1 d . A .
C5 C 0.1513(3) 0.54765(13) 0.98592(11) 0.0342(4) Uani 1 1 d . A .
C6 C -0.0055(3) 0.59006(18) 0.97076(15) 0.0569(7) Uani 1 1 d . . .
H6A H -0.0589 0.6029 1.0163 0.085 Uiso 1 1 calc R A .
H6B H -0.0704 0.5500 0.9421 0.085 Uiso 1 1 calc R . .
H6C H 0.0108 0.6449 0.9441 0.085 Uiso 1 1 calc R . .
C7 C 0.0498(3) 0.38669(16) 0.98695(13) 0.0458(6) Uani 1 1 d . . .
H7A H 0.0993 0.3287 0.9829 0.069 Uiso 1 1 calc R A .
H7B H -0.0128 0.3984 0.9437 0.069 Uiso 1 1 calc R . .
H7C H -0.0188 0.3879 1.0293 0.069 Uiso 1 1 calc R . .
C10 C 0.5336(2) 0.35621(13) 0.82822(10) 0.0319(4) Uani 1 1 d . A .
C11 C 0.3757(3) 0.33169(13) 0.81659(11) 0.0322(4) Uani 1 1 d . A .
C12 C 0.3170(2) 0.38274(13) 0.75910(10) 0.0322(4) Uani 1 1 d . A .
C13 C 0.4383(2) 0.43852(13) 0.73549(9) 0.0324(4) Uani 1 1 d . A .
C14 C 0.5713(2) 0.42243(13) 0.77801(10) 0.0327(4) Uani 1 1 d . A .
C15 C 0.6477(3) 0.31481(19) 0.88047(13) 0.0562(7) Uani 1 1 d . . .
H15A H 0.6509 0.3497 0.9248 0.084 Uiso 1 1 calc R A .
H15B H 0.7528 0.3130 0.8589 0.084 Uiso 1 1 calc R . .
H15C H 0.6133 0.2548 0.8917 0.084 Uiso 1 1 calc R . .
C16 C 0.2902(4) 0.25597(15) 0.85249(14) 0.0522(6) Uani 1 1 d . . .
H16A H 0.3073 0.2020 0.8247 0.078 Uiso 1 1 calc R A .
H16B H 0.1774 0.2689 0.8546 0.078 Uiso 1 1 calc R . .
H16C H 0.3309 0.2480 0.9014 0.078 Uiso 1 1 calc R . .
C17 C 0.1558(3) 0.37314(19) 0.72675(14) 0.0546(6) Uani 1 1 d . . .
H17A H 0.1437 0.4151 0.6871 0.082 Uiso 1 1 calc R A .
H17B H 0.0760 0.3850 0.7635 0.082 Uiso 1 1 calc R . .
H17C H 0.1426 0.3131 0.7085 0.082 Uiso 1 1 calc R . .
C18 C 0.4307(3) 0.50137(19) 0.67228(10) 0.0542(5) Uani 1 1 d . . .
H18A H 0.4236 0.5619 0.6900 0.081 Uiso 1 1 calc R A .
H18B H 0.3378 0.4880 0.6430 0.081 Uiso 1 1 calc R . .
H18C H 0.5257 0.4949 0.6429 0.081 Uiso 1 1 calc R . .
C19 C 0.7333(3) 0.45978(19) 0.76584(15) 0.0551(7) Uani 1 1 d . . .
H19A H 0.7966 0.4177 0.7383 0.083 Uiso 1 1 calc R A .
H19B H 0.7839 0.4709 0.8123 0.083 Uiso 1 1 calc R . .
H19C H 0.7250 0.5150 0.7390 0.083 Uiso 1 1 calc R . .
C20 C 0.5967(3) 0.66928(19) 0.85004(16) 0.0618(8) Uani 1 1 d . A .
H20A H 0.5773 0.6427 0.8972 0.093 Uiso 1 1 calc R . .
H20B H 0.6849 0.7106 0.8535 0.093 Uiso 1 1 calc R . .
H20C H 0.6225 0.6231 0.8152 0.093 Uiso 1 1 calc R . .
C21 C 0.4527(3) 0.71721(16) 0.82580(15) 0.0594(7) Uani 1 1 d . . .
H21A H 0.4241 0.7630 0.8613 0.071 Uiso 1 1 calc R A .
H21B H 0.4724 0.7461 0.7790 0.071 Uiso 1 1 calc R . .
C22 C 0.1852(4) 0.69126(18) 0.79095(18) 0.0679(8) Uani 1 1 d . . .
H22A H 0.2086 0.7258 0.7471 0.081 Uiso 1 1 calc R A .
H22B H 0.1377 0.7313 0.8269 0.081 Uiso 1 1 calc R . .
C23 C 0.0732(3) 0.6199(2) 0.77350(16) 0.0647(7) Uani 1 1 d . A .
H23A H 0.1181 0.5824 0.7359 0.097 Uiso 1 1 calc R . .
H23B H -0.0259 0.6455 0.7564 0.097 Uiso 1 1 calc R . .
H23C H 0.0532 0.5847 0.8166 0.097 Uiso 1 1 calc R . .
O1 O 0.32778(19) 0.65464(9) 0.81909(8) 0.0427(4) Uani 1 1 d . A .
C30 C 0.4038(3) 0.35722(16) 1.04202(12) 0.0483(6) Uani 1 1 d . . .
H30A H 0.5179 0.3596 1.0348 0.072 Uiso 1 1 calc R A .
H30B H 0.3597 0.3084 1.0141 0.072 Uiso 1 1 calc R . .
H30C H 0.3811 0.3483 1.0932 0.072 Uiso 1 1 calc R . .
C31 C 0.3144(4) 0.68836(16) 1.00921(16) 0.0700(9) Uani 1 1 d . . .
H31A H 0.2719 0.7096 1.0550 0.105 Uiso 1 1 calc R A .
H31B H 0.2592 0.7171 0.9694 0.105 Uiso 1 1 calc R . .
H31C H 0.4269 0.7022 1.0065 0.105 Uiso 1 1 calc R . .

loop_
_atom_site_aniso_label
_atom_site_aniso_U_11
_atom_site_aniso_U_22
_atom_site_aniso_U_33
_atom_site_aniso_U_23
_atom_site_aniso_U_13
_atom_site_aniso_U_12
Sr1 0.02950(10) 0.01882(9) 0.02062(9) 0.00085(8) 0.00478(5) 0.00010(7)
C1 0.0592(14) 0.0294(11) 0.0332(11) -0.0089(9) 0.0186(11) -0.0067(11)
C2A 0.038(2) 0.035(6) 0.023(2) -0.011(4) 0.0103(19) -0.020(3)
C9A 0.037(3) 0.052(6) 0.040(3) -0.010(3) 0.006(2) -0.006(3)
C2 0.035(3) 0.045(7) 0.025(2) -0.004(5) 0.006(2) -0.012(4)
C9 0.045(3) 0.055(7) 0.042(3) -0.008(3) -0.005(3) -0.008(4)
C3 0.0356(11) 0.0337(10) 0.0226(9) 0.0043(8) 0.0084(8) 0.0016(9)
C4 0.0330(11) 0.0304(10) 0.0261(9) 0.0005(7) 0.0090(8) -0.0046(9)
C5 0.0400(11) 0.0314(10) 0.0310(10) -0.0002(8) 0.0128(9) 0.0047(9)
C6 0.0583(16) 0.0582(15) 0.0543(14) 0.0053(12) 0.0191(13) 0.0248(13)
C7 0.0440(13) 0.0474(13) 0.0461(12) 0.0050(10) 0.0093(11) -0.0144(11)
C10 0.0354(10) 0.0327(10) 0.0278(9) -0.0048(7) -0.0036(8) 0.0127(8)
C11 0.0384(11) 0.0254(9) 0.0329(10) -0.0050(8) 0.0059(8) 0.0036(8)
C12 0.0292(10) 0.0363(10) 0.0310(10) -0.0122(8) -0.0029(8) 0.0052(8)
C13 0.0404(10) 0.0358(10) 0.0212(8) -0.0026(8) 0.0008(8) 0.0074(9)
C14 0.0288(9) 0.0384(10) 0.0309(9) -0.0082(8) 0.0045(8) 0.0022(8)
C15 0.0554(15) 0.0679(17) 0.0454(13) -0.0002(12) -0.0129(12) 0.0266(12)
C16 0.0681(15) 0.0310(11) 0.0576(14) -0.0037(10) 0.0131(13) -0.0072(12)
C17 0.0399(12) 0.0635(16) 0.0604(15) -0.0234(13) -0.0149(11) 0.0082(11)
C18 0.0760(15) 0.0599(13) 0.0268(9) 0.0066(11) 0.0069(9) 0.0150(17)
C19 0.0348(11) 0.0694(17) 0.0611(16) -0.0155(13) 0.0144(10) -0.0072(11)
C20 0.0614(17) 0.0620(16) 0.0620(16) -0.0011(13) 0.0066(13) -0.0295(14)
C21 0.0818(19) 0.0387(12) 0.0577(15) 0.0116(11) 0.0095(14) -0.0206(13)
C22 0.0699(18) 0.0502(15) 0.084(2) 0.0317(14) 0.0016(15) 0.0143(14)
C23 0.0537(16) 0.0686(18) 0.0717(18) 0.0137(14) -0.0102(14) 0.0106(14)
O1 0.0523(10) 0.0271(7) 0.0486(8) 0.0139(6) 0.0051(8) -0.0015(7)
C30 0.0536(14) 0.0519(13) 0.0393(11) 0.0189(10) 0.0081(10) 0.0122(11)
C31 0.115(3) 0.0350(13) 0.0600(16) -0.0197(11) 0.0350(18) -0.0184(15)

loop_
_atom_type_symbol
_atom_type_description
_atom_type_scat_dispersion_real
_atom_type_scat_dispersion_imag
_atom_type_scat_source
C C 0.0181 0.0091 'International Tables Vol C Tables 4.2.6.8 and 6.1.1.4'
H H 0.0000 0.0000 'International Tables Vol C Tables 4.2.6.8 and 6.1.1.4'
N N 0.0311 0.0180 'International Tables Vol C Tables 4.2.6.8 and 6.1.1.4'
O O 0.0492 0.0322 'International Tables Vol C Tables 4.2.6.8 and 6.1.1.4'
Ge Ge -1.0885 0.8855 'International Tables Vol C Tables 4.2.6.8 and 6.1.1.4'
Sr Sr -0.3528 1.8200 'International Tables Vol C Tables 4.2.6.8 and 6.1.1.4'

loop_
_geom_angle_atom_site_label_1
_geom_angle_atom_site_label_2
_geom_angle_atom_site_label_3
_geom_angle
O1 Sr1 C2 109.1(5)
O1 Sr1 C11 133.82(6)
C2 Sr1 C11 116.9(5)
O1 Sr1 C10 130.31(6)
C2 Sr1 C10 107.4(6)
C11 Sr1 C10 29.17(6)
O1 Sr1 C4 119.34(5)
C2 Sr1 C4 46.2(5)
C11 Sr1 C4 96.34(6)
C10 Sr1 C4 110.20(6)
O1 Sr1 C5 90.41(5)
C2 Sr1 C5 47.9(6)
C11 Sr1 C5 123.45(6)
C10 Sr1 C5 139.27(6)
C4 Sr1 C5 29.28(5)
O1 Sr1 C12 105.49(6)
C2 Sr1 C12 145.3(5)
C11 Sr1 C12 29.13(6)
C10 Sr1 C12 47.89(5)
C4 Sr1 C12 112.49(6)
C5 Sr1 C12 130.44(7)
O1 Sr1 C3 131.33(6)
C2 Sr1 C3 26.6(5)
C11 Sr1 C3 94.20(6)
C10 Sr1 C3 94.58(6)
C4 Sr1 C3 28.99(7)
C5 Sr1 C3 48.04(6)
C12 Sr1 C3 120.33(6)
O1 Sr1 C14 101.29(6)
C2 Sr1 C14 125.3(6)
C11 Sr1 C14 47.81(6)
C10 Sr1 C14 29.04(6)
C4 Sr1 C14 139.22(6)
C5 Sr1 C14 168.23(6)
C12 Sr1 C14 47.49(6)
C3 Sr1 C14 120.96(6)
O1 Sr1 C1 83.57(6)
C2 Sr1 C1 30.5(6)
C11 Sr1 C1 141.26(6)
C10 Sr1 C1 137.94(7)
C4 Sr1 C1 47.69(6)
C5 Sr1 C1 28.80(7)
C12 Sr1 C1 158.83(7)
C3 Sr1 C1 47.76(7)
C14 Sr1 C1 150.75(7)
O1 Sr1 C13 88.05(5)
C2 Sr1 C13 153.5(6)
C11 Sr1 C13 47.74(6)
C10 Sr1 C13 47.69(5)
C4 Sr1 C13 141.01(6)
C5 Sr1 C13 155.57(7)
C12 Sr1 C13 28.78(6)
C3 Sr1 C13 140.49(6)
C14 Sr1 C13 28.67(6)
C1 Sr1 C13 170.87(6)
O1 Sr1 C2A 104.4(5)
C2 Sr1 C2A 4.8(10)
C11 Sr1 C2A 121.4(5)
C10 Sr1 C2A 110.6(6)
C4 Sr1 C2A 49.1(5)
C5 Sr1 C2A 47.7(6)
C12 Sr1 C2A 150.0(5)
C3 Sr1 C2A 31.2(5)
C14 Sr1 C2A 126.5(6)
C1 Sr1 C2A 27.5(6)
C13 Sr1 C2A 155.2(6)
C2A C1 C5 112.4(9)
C2A C1 C2 8.2(17)
C5 C1 C2 104.2(9)
C2A C1 C31 122.0(9)
C5 C1 C31 125.4(3)
C2 C1 C31 130.2(9)
C2A C1 Sr1 77.0(12)
C5 C1 Sr1 74.86(11)
C2 C1 Sr1 73.5(11)
C31 C1 Sr1 120.13(16)
C1 C2A C9A 127.3(14)
C1 C2A C3 105.3(15)
C9A C2A C3 127.1(18)
C1 C2A Sr1 75.5(12)
C9A C2A Sr1 120.9(15)
C3 C2A Sr1 73.6(9)
C3 C2 C1 111.0(17)
C3 C2 C9 124.1(18)
C1 C2 C9 124.8(13)
C3 C2 Sr1 77.9(12)
C1 C2 Sr1 76.0(11)
C9 C2 Sr1 116.2(14)
C2 C3 C4 108.8(12)
C2 C3 C30 123.5(12)
C4 C3 C30 127.2(2)
C2 C3 C2A 3(2)
C4 C3 C2A 106.4(11)
C30 C3 C2A 125.9(11)
C2 C3 Sr1 75.5(13)
C4 C3 Sr1 74.90(11)
C30 C3 Sr1 121.87(13)
C2A C3 Sr1 75.2(11)
C3 C4 C5 108.2(2)
C3 C4 C7 126.25(19)
C5 C4 C7 125.3(2)
C3 C4 Sr1 76.10(10)
C5 C4 Sr1 75.37(13)
C7 C4 Sr1 119.18(13)
C1 C5 C4 107.7(2)
C1 C5 C6 127.1(2)
C4 C5 C6 124.6(2)
C1 C5 Sr1 76.34(12)
C4 C5 Sr1 75.35(13)
C6 C5 Sr1 121.32(15)
C11 C10 C14 107.64(17)
C11 C10 C15 126.8(2)
C14 C10 C15 125.3(2)
C11 C10 Sr1 75.20(10)
C14 C10 Sr1 76.20(11)
C15 C10 Sr1 118.42(13)
C10 C11 C12 107.87(18)
C10 C11 C16 126.1(2)
C12 C11 C16 125.6(2)
C10 C11 Sr1 75.63(11)
C12 C11 Sr1 76.29(11)
C16 C11 Sr1 120.28(14)
C13 C12 C11 108.03(17)
C13 C12 C17 127.0(2)
C11 C12 C17 124.8(2)
C13 C12 Sr1 76.30(11)
C11 C12 Sr1 74.58(10)
C17 C12 Sr1 118.39(13)
C14 C13 C12 108.05(17)
C14 C13 C18 125.6(2)
C12 C13 C18 126.25(19)
C14 C13 Sr1 75.06(10)
C12 C13 Sr1 74.92(10)
C18 C13 Sr1 118.86(14)
C13 C14 C10 108.41(17)
C13 C14 C19 125.9(2)
C10 C14 C19 125.2(2)
C13 C14 Sr1 76.28(10)
C10 C14 Sr1 74.76(10)
C19 C14 Sr1 121.70(14)
O1 C21 C20 108.04(19)
O1 C22 C23 109.8(2)
C21 O1 C22 113.64(18)
C21 O1 Sr1 119.96(14)
C22 O1 Sr1 125.60(14)

loop_
_geom_bond_atom_site_label_1
_geom_bond_atom_site_label_2
_geom_bond_distance
Sr1 O1 2.5598(14)
Sr1 C2 2.79(3)
Sr1 C11 2.7970(19)
Sr1 C10 2.8025(18)
Sr1 C4 2.8049(19)
Sr1 C5 2.805(2)
Sr1 C12 2.8188(18)
Sr1 C3 2.8201(17)
Sr1 C14 2.8208(18)
Sr1 C1 2.824(2)
Sr1 C13 2.8362(18)
Sr1 C2A 2.84(3)
C1 C2A 1.35(3)
C1 C5 1.400(3)
C1 C2 1.48(3)
C1 C31 1.510(3)
C2A C9A 1.45(3)
C2A C3 1.52(2)
C2 C3 1.29(2)
C2 C9 1.60(3)
C3 C4 1.408(3)
C3 C30 1.505(3)
C4 C5 1.418(3)
C4 C7 1.504(3)
C5 C6 1.507(3)
C10 C11 1.410(3)
C10 C14 1.410(3)
C10 C15 1.510(3)
C11 C12 1.412(3)
C11 C16 1.516(3)
C12 C13 1.405(3)
C12 C17 1.503(3)
C13 C14 1.400(3)
C13 C18 1.517(3)
C14 C19 1.507(3)
C20 C21 1.494(4)
C21 O1 1.431(3)
C22 O1 1.433(3)
C22 C23 1.479(4)
